data_4342999
loop_
_publ_author_name
'Weiss, Daniel T.'
'Haslinger, Stefan'
'Jandl, Christian'
'P\"othig, Alexander'
'Cokoja, Mirza'
'K\"uhn, Fritz E'

_publ_section_title
;
 Application of Open Chain Tetraimidazolium Salts as Precursors for the
 Synthesis of Silver Tetra(NHC) Complexes.
;
_journal_name_full 'Inorganic chemistry'
_journal_page_first 141231135557003
_journal_paper_doi 10.1021/ic502838x
_journal_year 2014
_chemical_compound_source 'see text'
_chemical_formula_moiety 'C34 H40 Ag4 N16, 4(F6 P)'
_chemical_formula_sum 'C34 H40 Ag4 F24 N16 P4'
_chemical_formula_weight 1684.18
_space_group_IT_number 15
_symmetry_cell_setting monoclinic
_symmetry_Int_Tables_number 15
_symmetry_space_group_name_Hall '-C 2yc'
_symmetry_space_group_name_H-M 'C 1 2/c 1'
_atom_sites_solution_hydrogens geom
_atom_sites_solution_primary direct
_atom_sites_solution_secondary difmap
_cell_angle_alpha 90
_cell_angle_beta 108.845(1)
_cell_angle_gamma 90
_cell_formula_units_Z 4
_cell_length_a 12.8234(2)
_cell_length_b 27.3276(5)
_cell_length_c 17.0264(3)
_cell_measurement_reflns_used 9729
_cell_measurement_temperature 123
_cell_measurement_theta_max 25.3761
_cell_measurement_theta_min 2.5180
_cell_volume 5646.77(17)
_computing_cell_refinement 'SAINT (Bruker, 2008b)'
_computing_data_collection 'APEX II Control Software (Bruker, 2008a)'
_computing_data_reduction 'SAINT (Bruker, 2008b)'
_computing_molecular_graphics 'PLATON (Spek, 2011)'
_computing_publication_material 'PLATON (Spek, 2011), enCIFer (Allen, 2004)'
_computing_structure_refinement 'SHELXL97 (Sheldrick, 2008), SHELXLE (Huebschle, 2011)'
_computing_structure_solution 'SHELXS97 (Sheldrick, 2008)'
_diffrn_ambient_temperature 123
_diffrn_detector ' CCD plate '
_diffrn_detector_area_resol_mean 16
_diffrn_measured_fraction_theta_full 1.000
_diffrn_measured_fraction_theta_max 1.000
_diffrn_measurement_device ' \k-geometry diffractometer '
_diffrn_measurement_device_type ' Bruker APEX-II CCD '
_diffrn_measurement_method ' phi- and omega-rotation '
_diffrn_radiation_monochromator graphite
_diffrn_radiation_probe x-ray
_diffrn_radiation_source 'fine-focus sealed tube'
_diffrn_radiation_type MoK\a
_diffrn_radiation_wavelength 0.71073
_diffrn_reflns_av_R_equivalents 0.0206
_diffrn_reflns_av_sigmaI/netI 0.0094
_diffrn_reflns_limit_h_max 15
_diffrn_reflns_limit_h_min -15
_diffrn_reflns_limit_k_max 32
_diffrn_reflns_limit_k_min -32
_diffrn_reflns_limit_l_max 20
_diffrn_reflns_limit_l_min -20
_diffrn_reflns_number 65924
_diffrn_reflns_reduction_process
;
;
_diffrn_reflns_theta_full 25.35
_diffrn_reflns_theta_max 25.35
_diffrn_reflns_theta_min 1.84
_exptl_absorpt_coefficient_mu 1.604
_exptl_absorpt_correction_T_max 0.7452
_exptl_absorpt_correction_T_min 0.6047
_exptl_absorpt_correction_type multi-scan
_exptl_absorpt_process_details 'SADABS, Bruker, 2008b'
_exptl_crystal_colour colourless
_exptl_crystal_density_diffrn 1.981
_exptl_crystal_density_method 'Not Measured'
_exptl_crystal_description fragment
_exptl_crystal_F_000 3280
_exptl_crystal_size_max 0.380
_exptl_crystal_size_mid 0.330
_exptl_crystal_size_min 0.180
_platon_squeeze_details
;
The unit cell contains 4 disordered molecules of diethyl ether on a special 
position which therefore have been treated as a diffuse contribution to the 
overall scattering without specific atom positions by SQUEEZE/PLATON.
;
_refine_diff_density_max 0.656
_refine_diff_density_min -0.513
_refine_diff_density_rms 0.083
_refine_ls_extinction_method none
_refine_ls_goodness_of_fit_ref 1.082
_refine_ls_hydrogen_treatment constr
_refine_ls_matrix_type full
_refine_ls_number_parameters 411
_refine_ls_number_reflns 5186
_refine_ls_number_restraints 36
_refine_ls_restrained_S_all 1.118
_refine_ls_R_factor_all 0.0234
_refine_ls_R_factor_gt 0.0213
_refine_ls_shift/su_max 0.001
_refine_ls_shift/su_mean 0.000
_refine_ls_structure_factor_coef Fsqd
_refine_ls_weighting_details 'calc w=1/[\s^2^(Fo^2^)+(0.0319P)^2^+16.3560P] where P=(Fo^2^+2Fc^2^)/3'
_refine_ls_weighting_scheme calc
_refine_ls_wR_factor_gt 0.0590
_refine_ls_wR_factor_ref 0.0600
_reflns_number_gt 4862
_reflns_number_total 5186
_reflns_threshold_expression I>2\s(I)
_cod_data_source_file ic502838x_si_002.cif
_cod_data_source_block compound_4
_cod_original_sg_symbol_H-M 'C 2/c'
_cod_database_code 4342999

loop_
_symmetry_equiv_pos_site_id
_symmetry_equiv_pos_as_xyz
1 x,y,z
2 -x,y,1/2-z
3 -x,-y,-z
4 x,-y,1/2+z
5 1/2+x,1/2+y,z
6 1/2-x,1/2+y,1/2-z
7 1/2-x,1/2-y,-z
8 1/2+x,1/2-y,1/2+z

loop_
_atom_site_aniso_label
_atom_site_aniso_U_11
_atom_site_aniso_U_22
_atom_site_aniso_U_33
_atom_site_aniso_U_23
_atom_site_aniso_U_13
_atom_site_aniso_U_12
Ag1 0.0161(1) 0.0174(1) 0.0258(1) -0.0030(1) 0.0058(1) -0.0001(1)
Ag2 0.0155(1) 0.0231(1) 0.0149(1) -0.0032(1) 0.0047(1) -0.0042(1)
P1 0.0288(4) 0.0291(4) 0.0326(4) 0.0047(3) 0.0067(3) -0.0087(3)
P2 0.0240(5) 0.0244(5) 0.0227(5) 0.0057(4) 0.0007(4) -0.0002(4)
P3 0.0231(5) 0.0187(5) 0.0258(5) 0.0000 0.0096(4) 0.0000
F1 0.0520(13) 0.0441(12) 0.0478(12) -0.0145(10) 0.0084(10) -0.0018(10)
N1 0.0224(12) 0.0230(12) 0.0300(13) 0.0008(10) 0.0076(10) 0.0045(9)
F2 0.111(2) 0.0554(15) 0.0462(14) 0.0076(12) -0.0322(14) -0.0304(15)
N2 0.0186(11) 0.0198(11) 0.0267(12) -0.0029(9) 0.0098(9) 0.0009(9)
F3 0.052(2) 0.077(4) 0.0608(17) -0.023(4) 0.0116(18) 0.033(3)
N3 0.0178(11) 0.0224(12) 0.0183(11) -0.0019(9) 0.0070(9) -0.0010(9)
F3A 0.050(3) 0.079(5) 0.058(2) -0.018(4) 0.011(2) 0.027(4)
N4 0.0167(11) 0.0213(11) 0.0176(11) -0.0034(9) 0.0055(9) -0.0017(9)
F4 0.061(2) 0.0485(17) 0.0489(16) 0.0149(13) 0.0006(15) -0.0206(17)
F4A 0.058(3) 0.042(2) 0.045(2) 0.014(2) -0.001(2) -0.018(2)
F5 0.0361(14) 0.073(2) 0.0584(16) 0.0072(17) 0.0261(12) -0.0030(16)
N5 0.0152(11) 0.0233(12) 0.0169(11) -0.0002(9) 0.0054(9) -0.0022(9)
F5A 0.0476(18) 0.066(2) 0.0568(18) 0.0107(19) 0.0174(16) -0.012(2)
N6 0.0188(11) 0.0240(12) 0.0191(11) 0.0007(9) 0.0063(9) 0.0000(9)
F6 0.060(3) 0.0363(14) 0.067(2) 0.0191(13) 0.045(2) 0.005(2)
F6A 0.063(4) 0.036(2) 0.070(3) 0.018(2) 0.040(3) 0.008(3)
N7 0.0186(11) 0.0178(11) 0.0209(11) 0.0012(9) 0.0071(9) 0.0002(9)
N8 0.0157(10) 0.0220(12) 0.0189(11) -0.0020(9) 0.0074(9) -0.0014(9)
C1 0.0317(16) 0.0365(17) 0.0324(16) 0.0037(14) 0.0049(13) 0.0106(14)
C2 0.0159(12) 0.0209(14) 0.0276(14) -0.0039(11) 0.0088(11) 0.0013(10)
C3 0.0276(15) 0.0184(14) 0.0425(17) -0.0079(12) 0.0136(13) -0.0004(11)
C4 0.0291(15) 0.0182(14) 0.0470(18) 0.0013(13) 0.0133(14) 0.0044(12)
C5 0.0192(13) 0.0263(14) 0.0232(13) -0.0019(11) 0.0089(11) -0.0013(11)
C6 0.0182(13) 0.0174(13) 0.0188(12) -0.0014(10) 0.0057(10) -0.0007(10)
C7 0.0210(14) 0.0370(16) 0.0206(13) -0.0095(12) 0.0029(11) -0.0051(12)
C8 0.0251(15) 0.0342(16) 0.0203(13) -0.0096(12) 0.0051(11) -0.0030(12)
C9 0.0246(14) 0.0331(16) 0.0262(14) 0.0000(12) 0.0124(12) 0.0021(12)
C10 0.0165(12) 0.0207(13) 0.0172(12) -0.0010(10) 0.0012(10) -0.0003(10)
C11 0.0281(15) 0.0162(13) 0.0306(15) 0.0015(11) 0.0102(12) 0.0003(11)
C12 0.0276(15) 0.0222(14) 0.0285(15) 0.0039(11) 0.0103(12) -0.0038(11)
C13 0.0185(13) 0.0211(13) 0.0268(14) 0.0019(11) 0.0090(11) 0.0022(10)
C14 0.0127(12) 0.0219(13) 0.0184(12) -0.0021(10) 0.0072(10) 0.0000(10)
C15 0.0189(13) 0.0341(16) 0.0170(13) -0.0039(11) 0.0031(10) -0.0054(11)
C16 0.0204(13) 0.0292(15) 0.0207(13) -0.0081(11) 0.0065(11) -0.0077(11)
C17 0.0175(13) 0.0234(14) 0.0226(13) 0.0026(11) 0.0082(11) 0.0029(10)
F7 0.0306(10) 0.0367(10) 0.0455(11) 0.0105(8) 0.0045(8) 0.0084(8)
F8 0.0407(10) 0.0308(10) 0.0342(10) 0.0017(8) 0.0006(8) -0.0089(8)
F9 0.0373(10) 0.0442(11) 0.0260(9) 0.0078(8) 0.0067(8) -0.0037(8)
F10 0.0420(10) 0.0313(9) 0.0385(10) 0.0125(8) 0.0240(8) 0.0099(8)
F11 0.0252(9) 0.0403(10) 0.0417(10) -0.0068(8) 0.0164(8) 0.0030(7)
F12 0.0494(11) 0.0334(10) 0.0329(10) 0.0104(8) 0.0118(9) 0.0086(9)

loop_
_atom_site_label
_atom_site_type_symbol
_atom_site_thermal_displace_type
_atom_site_fract_x
_atom_site_fract_y
_atom_site_fract_z
_atom_site_occupancy
_atom_site_U_iso_or_equiv
_atom_site_calc_flag
_atom_site_refinement_flags
_atom_site_disorder_assembly
_atom_site_disorder_group
Ag1 Ag Uani 0.79102(1) 0.41651(1) 0.18137(1) 1.000 0.0200(1) d . . .
Ag2 Ag Uani 0.56874(1) 0.40229(1) 0.19281(1) 1.000 0.0179(1) d . . .
P1 P Uani 1.05349(7) 0.63785(3) 0.02359(5) 1.000 0.0309(2) d . . .
P2 P Uani 0.50000 0.50000 0.00000 1.000 0.0254(3) d S . .
P3 P Uani 0.00000 0.15054(4) 0.25000 1.000 0.0221(3) d S . .
F1 F Uani 0.97918(18) 0.61356(8) -0.06166(13) 1.000 0.0498(7) d . A .
N1 N Uani 0.80914(19) 0.30201(9) 0.20690(15) 1.000 0.0253(7) d . . .
F2 F Uani 1.1221(3) 0.66234(9) 0.10805(15) 1.000 0.0847(10) d . A .
N2 N Uani 0.69588(18) 0.32175(8) 0.08904(14) 1.000 0.0211(7) d . . .
F3 F Uani 0.9472(6) 0.6557(2) 0.0430(5) 0.690(5) 0.0649(16) d DUP A 1
N3 N Uani 0.50971(18) 0.34771(8) 0.02245(13) 1.000 0.0192(7) d . . .
F3A F Uani 0.9343(15) 0.6373(5) 0.0409(13) 0.310(5) 0.064(2) d DUP A 2
N4 N Uani 0.36718(17) 0.35549(8) 0.05898(13) 1.000 0.0185(6) d . . .
F4 F Uani 1.0610(4) 0.68459(14) -0.0286(2) 0.690(5) 0.0569(10) d DUP A 1
F4A F Uani 1.0086(8) 0.6933(3) -0.0143(5) 0.310(5) 0.0526(14) d DUP A 2
F5 F Uani 1.1591(3) 0.61420(16) 0.0016(2) 0.690(5) 0.0532(10) d DUP A 1
N5 N Uani 0.71298(17) 0.41720(8) 0.37682(13) 1.000 0.0184(7) d . . .
F5A F Uani 1.1607(6) 0.6470(4) 0.0127(5) 0.310(5) 0.0567(11) d DUP A 2
N6 N Uani 0.88815(18) 0.51654(8) 0.16192(13) 1.000 0.0206(7) d . . .
F6 F Uani 1.0517(5) 0.5874(2) 0.0735(4) 0.690(5) 0.0486(13) d DUP A 1
F6A F Uani 1.0804(13) 0.5893(6) 0.0640(12) 0.310(5) 0.0519(18) d DUP A 2
N7 N Uani 0.76374(17) 0.52840(8) 0.21803(13) 1.000 0.0189(6) d . . .
N8 N Uani 0.69436(17) 0.48552(8) 0.31413(13) 1.000 0.0184(6) d . . .
C1 C Uani 0.8876(3) 0.30398(12) 0.29109(19) 1.000 0.0348(9) d . . .
C2 C Uani 0.7665(2) 0.34135(10) 0.15927(17) 1.000 0.0210(8) d . . .
C3 C Uani 0.6942(2) 0.27133(10) 0.0932(2) 1.000 0.0290(9) d . . .
C4 C Uani 0.7651(2) 0.25900(11) 0.1673(2) 1.000 0.0312(9) d . . .
C5 C Uani 0.6237(2) 0.35024(10) 0.02145(17) 1.000 0.0224(8) d . . .
C6 C Uani 0.4763(2) 0.36487(9) 0.08481(16) 1.000 0.0182(7) d . . .
C7 C Uani 0.3331(2) 0.33296(11) -0.01776(17) 1.000 0.0271(8) d . . .
C8 C Uani 0.4232(2) 0.32801(11) -0.04054(17) 1.000 0.0271(8) d . . .
C9 C Uani 0.9634(2) 0.49236(11) 0.12530(18) 1.000 0.0270(8) d . . .
C10 C Uani 0.8153(2) 0.49233(10) 0.18949(15) 1.000 0.0192(7) d . . .
C11 C Uani 0.8035(2) 0.57395(10) 0.20733(18) 1.000 0.0248(8) d . . .
C12 C Uani 0.8817(2) 0.56638(10) 0.17199(18) 1.000 0.0258(8) d . . .
C13 C Uani 0.6700(2) 0.52139(10) 0.24818(17) 1.000 0.0217(8) d . . .
C14 C Uani 0.6658(2) 0.43789(10) 0.30175(15) 1.000 0.0171(7) d . . .
C15 C Uani 0.7690(2) 0.45134(11) 0.43523(16) 1.000 0.0240(8) d . . .
C16 C Uani 0.7578(2) 0.49432(11) 0.39600(16) 1.000 0.0235(8) d . . .
C17 C Uani 0.7053(2) 0.36541(10) 0.39228(17) 1.000 0.0208(8) d . . .
F7 F Uani 0.39319(15) 0.53419(7) -0.02840(12) 1.000 0.0395(6) d . . .
F8 F Uani 0.57338(15) 0.54560(7) 0.04404(11) 1.000 0.0380(6) d . . .
F9 F Uani 0.47558(15) 0.48749(7) 0.08464(11) 1.000 0.0367(6) d . . .
F10 F Uani -0.03313(15) 0.19241(6) 0.18029(11) 1.000 0.0346(6) d . . .
F11 F Uani 0.12311(14) 0.15101(7) 0.24559(11) 1.000 0.0344(6) d . . .
F12 F Uani 0.03330(16) 0.10962(7) 0.31992(11) 1.000 0.0389(6) d . . .
H1A H Uiso 0.94740 0.28060 0.29620 1.000 0.0520 c R . .
H1B H Uiso 0.84990 0.29560 0.33100 1.000 0.0520 c R . .
H1C H Uiso 0.91820 0.33710 0.30260 1.000 0.0520 c R . .
H3 H Uiso 0.65130 0.24970 0.05160 1.000 0.0350 c R . .
H4 H Uiso 0.78200 0.22680 0.18860 1.000 0.0370 c R . .
H5A H Uiso 0.62720 0.33750 -0.03210 1.000 0.0270 c R . .
H5B H Uiso 0.64850 0.38480 0.02680 1.000 0.0270 c R . .
H7 H Uiso 0.26030 0.32300 -0.04830 1.000 0.0330 c R . .
H8 H Uiso 0.42680 0.31370 -0.09040 1.000 0.0320 c R . .
H9A H Uiso 0.93640 0.49680 0.06500 1.000 0.0400 c R . .
H9B H Uiso 0.96700 0.45730 0.13840 1.000 0.0400 c R . .
H9C H Uiso 1.03700 0.50680 0.14810 1.000 0.0400 c R . .
H11 H Uiso 0.78020 0.60460 0.22210 1.000 0.0300 c R . .
H12 H Uiso 0.92440 0.59070 0.15680 1.000 0.0310 c R . .
H13A H Uiso 0.65130 0.55300 0.26880 1.000 0.0260 c R . .
H13B H Uiso 0.60520 0.51050 0.20170 1.000 0.0260 c R . .
H15 H Uiso 0.80800 0.44540 0.49220 1.000 0.0290 c R . .
H16 H Uiso 0.78730 0.52490 0.41950 1.000 0.0280 c R . .
H17A H Uiso 0.77980 0.35260 0.42220 1.000 0.0250 c R . .
H17B H Uiso 0.67730 0.34800 0.33860 1.000 0.0250 c R . .

loop_
_atom_type_symbol
_atom_type_description
_atom_type_scat_dispersion_real
_atom_type_scat_dispersion_imag
_atom_type_scat_source
C C 0.0033 0.0016 ' International Tables Vol C Tables 4.2.6.8 and 6.1.1.4'
H H 0.0000 0.0000 ' International Tables Vol C Tables 4.2.6.8 and 6.1.1.4'
Ag Ag -0.8971 1.1015 ' International Tables Vol C Tables 4.2.6.8 and 6.1.1.4'
F F 0.0171 0.0103 ' International Tables Vol C Tables 4.2.6.8 and 6.1.1.4'
N N 0.0061 0.0033 ' International Tables Vol C Tables 4.2.6.8 and 6.1.1.4'
P P 0.1023 0.0942 ' International Tables Vol C Tables 4.2.6.8 and 6.1.1.4'

loop_
_geom_angle_atom_site_label_1
_geom_angle_atom_site_label_2
_geom_angle_atom_site_label_3
_geom_angle
_geom_angle_site_symmetry_1
_geom_angle_site_symmetry_3
_geom_angle_publ_flag
Ag2 Ag1 C2 77.88(8) . . yes
Ag2 Ag1 C10 104.64(7) . . yes
C2 Ag1 C10 173.49(10) . . yes
Ag1 Ag2 C6 106.89(7) . . yes
Ag1 Ag2 C14 71.84(7) . . yes
Ag1 Ag2 Ag2 145.27(1) . 2_655 yes
C6 Ag2 C14 177.97(10) . . yes
Ag2 Ag2 C6 106.40(7) 2_655 . yes
Ag2 Ag2 C14 74.60(7) 2_655 . yes
F1 P1 F6 91.0(2) . . yes
F1 P1 F3A 81.0(7) . . yes
F1 P1 F4A 89.8(3) . . yes
F1 P1 F5A 105.3(3) . . yes
F1 P1 F6A 91.8(7) . . yes
F2 P1 F3 86.7(3) . . yes
F2 P1 F4 93.02(17) . . yes
F2 P1 F5 96.69(19) . . yes
F2 P1 F6 88.9(2) . . yes
F2 P1 F3A 96.8(7) . . yes
F2 P1 F4A 89.3(3) . . yes
F2 P1 F5A 76.9(4) . . yes
F2 P1 F6A 88.8(7) . . yes
F3 P1 F4 94.7(3) . . yes
F3 P1 F5 174.7(3) . . yes
F3 P1 F6 89.6(3) . . yes
F4 P1 F5 89.2(2) . . yes
F4 P1 F6 175.4(3) . . yes
F5 P1 F6 86.4(3) . . yes
F3A P1 F4A 81.6(6) . . yes
F3A P1 F5A 170.3(7) . . yes
F3A P1 F6A 90.0(9) . . yes
F4A P1 F5A 91.0(5) . . yes
F4A P1 F6A 171.1(8) . . yes
F5A P1 F6A 97.1(8) . . yes
F1 P1 F3 91.0(3) . . yes
F1 P1 F4 87.23(16) . . yes
F1 P1 F2 177.68(18) . . yes
F1 P1 F5 85.62(15) . . yes
F7 P2 F8 90.19(10) . . yes
F7 P2 F9 89.97(10) . . yes
F8 P2 F9 89.95(9) . 3_665 yes
F7 P2 F9 90.03(10) 3_665 . yes
F8 P2 F9 89.95(9) 3_665 . yes
F9 P2 F9 180.00 . 3_665 yes
F7 P2 F8 90.19(10) 3_665 3_665 yes
F7 P2 F9 89.97(10) 3_665 3_665 yes
F8 P2 F9 90.05(9) 3_665 3_665 yes
F7 P2 F9 90.03(10) . 3_665 yes
F8 P2 F9 90.05(9) . . yes
F7 P2 F8 89.81(10) 3_665 . yes
F8 P2 F8 180.00 . 3_665 yes
F7 P2 F7 180.00 . 3_665 yes
F7 P2 F8 89.81(10) . 3_665 yes
F10 P3 F12 90.27(9) . 2_555 yes
F10 P3 F11 89.38(10) . . yes
F10 P3 F12 179.26(11) . . yes
F10 P3 F10 88.98(10) . 2_555 yes
F10 P3 F11 89.97(10) . 2_555 yes
F12 P3 F12 90.47(11) . 2_555 yes
F10 P3 F11 89.38(10) 2_555 2_555 yes
F10 P3 F12 179.26(11) 2_555 2_555 yes
F11 P3 F12 90.59(11) 2_555 2_555 yes
F11 P3 F11 179.08(12) . 2_555 yes
F11 P3 F12 90.05(11) . 2_555 yes
F10 P3 F12 90.27(9) 2_555 . yes
F11 P3 F12 90.05(11) 2_555 . yes
F11 P3 F12 90.59(11) . . yes
F10 P3 F11 89.97(10) 2_555 . yes
C1 N1 C2 125.2(2) . . yes
C2 N1 C4 111.2(2) . . yes
C1 N1 C4 123.6(3) . . yes
C3 N2 C5 124.1(2) . . yes
C2 N2 C5 124.2(2) . . yes
C2 N2 C3 111.5(2) . . yes
C5 N3 C6 124.2(2) . . yes
C5 N3 C8 124.3(2) . . yes
C6 N3 C8 111.5(2) . . yes
C7 N4 C17 123.8(2) . 2_655 yes
C6 N4 C7 111.8(2) . . yes
C6 N4 C17 124.3(2) . 2_655 yes
C14 N5 C15 111.6(2) . . yes
C14 N5 C17 123.1(2) . . yes
C15 N5 C17 125.3(2) . . yes
C9 N6 C10 123.6(2) . . yes
C10 N6 C12 111.5(2) . . yes
C9 N6 C12 125.0(2) . . yes
C10 N7 C13 125.4(2) . . yes
C11 N7 C13 123.0(2) . . yes
C10 N7 C11 111.3(2) . . yes
C13 N8 C14 123.5(2) . . yes
C13 N8 C16 124.8(2) . . yes
C14 N8 C16 111.4(2) . . yes
N1 C2 N2 103.9(2) . . yes
Ag1 C2 N2 124.40(19) . . yes
Ag1 C2 N1 131.7(2) . . yes
N2 C3 C4 106.4(3) . . yes
N1 C4 C3 107.0(3) . . yes
N2 C5 N3 110.4(2) . . yes
Ag2 C6 N3 128.6(2) . . yes
Ag2 C6 N4 127.57(19) . . yes
N3 C6 N4 103.7(2) . . yes
N4 C7 C8 106.3(2) . . yes
N3 C8 C7 106.7(2) . . yes
N6 C10 N7 103.9(2) . . yes
Ag1 C10 N6 124.64(19) . . yes
Ag1 C10 N7 131.41(19) . . yes
N7 C11 C12 106.4(2) . . yes
N6 C12 C11 107.0(2) . . yes
N7 C13 N8 111.4(2) . . yes
Ag2 C14 N5 126.64(19) . . yes
Ag2 C14 N8 129.46(18) . . yes
N5 C14 N8 103.9(2) . . yes
N5 C15 C16 106.7(2) . . yes
N8 C16 C15 106.4(2) . . yes
N4 C17 N5 112.2(2) 2_655 . yes
N1 C1 H1A 110.00 . . no
N1 C1 H1B 110.00 . . no
H1B C1 H1C 109.00 . . no
N1 C1 H1C 110.00 . . no
H1A C1 H1B 109.00 . . no
H1A C1 H1C 109.00 . . no
N2 C3 H3 127.00 . . no
C4 C3 H3 127.00 . . no
C3 C4 H4 127.00 . . no
N1 C4 H4 127.00 . . no
N2 C5 H5A 110.00 . . no
H5A C5 H5B 108.00 . . no
N2 C5 H5B 110.00 . . no
N3 C5 H5A 110.00 . . no
N3 C5 H5B 110.00 . . no
N4 C7 H7 127.00 . . no
C8 C7 H7 127.00 . . no
N3 C8 H8 127.00 . . no
C7 C8 H8 127.00 . . no
H9A C9 H9B 110.00 . . no
H9B C9 H9C 110.00 . . no
N6 C9 H9B 109.00 . . no
H9A C9 H9C 110.00 . . no
N6 C9 H9A 109.00 . . no
N6 C9 H9C 109.00 . . no
N7 C11 H11 127.00 . . no
C12 C11 H11 127.00 . . no
C11 C12 H12 127.00 . . no
N6 C12 H12 127.00 . . no
N7 C13 H13A 109.00 . . no
N7 C13 H13B 109.00 . . no
N8 C13 H13A 109.00 . . no
N8 C13 H13B 109.00 . . no
H13A C13 H13B 108.00 . . no
C16 C15 H15 127.00 . . no
N5 C15 H15 127.00 . . no
C15 C16 H16 127.00 . . no
N8 C16 H16 127.00 . . no
N4 C17 H17A 109.00 2_655 . no
N4 C17 H17B 109.00 2_655 . no
H17A C17 H17B 108.00 . . no
N5 C17 H17B 109.00 . . no
N5 C17 H17A 109.00 . . no

loop_
_geom_bond_atom_site_label_1
_geom_bond_atom_site_label_2
_geom_bond_distance
_geom_bond_site_symmetry_2
_geom_bond_publ_flag
Ag1 Ag2 2.9450(3) . yes
Ag1 C2 2.094(3) . yes
Ag1 C10 2.093(3) . yes
Ag2 C6 2.103(3) . yes
Ag2 C14 2.108(3) . yes
Ag2 Ag2 3.0195(3) 2_655 yes
P1 F6 1.624(6) . yes
P1 F3A 1.65(2) . yes
P1 F1 1.601(2) . yes
P1 F2 1.573(3) . yes
P1 F3 1.580(8) . yes
P1 F4 1.577(4) . yes
P1 F5 1.649(4) . yes
P1 F5A 1.467(8) . yes
P1 F6A 1.483(17) . yes
P1 F4A 1.675(8) . yes
P2 F9 1.6073(18) 3_665 yes
P2 F8 1.5952(19) 3_665 yes
P2 F7 1.598(2) . yes
P2 F8 1.5952(19) . yes
P2 F9 1.6073(18) . yes
P2 F7 1.598(2) 3_665 yes
P3 F10 1.6040(19) . yes
P3 F11 1.6046(19) . yes
P3 F12 1.588(2) . yes
P3 F10 1.6040(19) 2_555 yes
P3 F11 1.6046(19) 2_555 yes
P3 F12 1.588(2) 2_555 yes
N1 C1 1.462(4) . yes
N1 C2 1.351(4) . yes
N1 C4 1.382(4) . yes
N2 C5 1.449(4) . yes
N2 C3 1.380(4) . yes
N2 C2 1.356(4) . yes
N3 C5 1.469(4) . yes
N3 C8 1.379(4) . yes
N3 C6 1.351(3) . yes
N4 C6 1.349(4) . yes
N4 C7 1.381(4) . yes
N4 C17 1.458(4) 2_655 yes
N5 C14 1.349(3) . yes
N5 C15 1.384(4) . yes
N5 C17 1.449(3) . yes
N6 C9 1.465(4) . yes
N6 C10 1.347(4) . yes
N6 C12 1.379(4) . yes
N7 C10 1.361(3) . yes
N7 C11 1.379(4) . yes
N7 C13 1.464(4) . yes
N8 C16 1.389(3) . yes
N8 C14 1.350(3) . yes
N8 C13 1.447(3) . yes
C3 C4 1.338(4) . no
C7 C8 1.339(4) . no
C11 C12 1.342(4) . no
C15 C16 1.336(4) . no
C1 H1C 0.9800 . no
C1 H1A 0.9800 . no
C1 H1B 0.9800 . no
C3 H3 0.9500 . no
C4 H4 0.9500 . no
C5 H5A 0.9900 . no
C5 H5B 0.9900 . no
C7 H7 0.9500 . no
C8 H8 0.9500 . no
C9 H9B 0.9800 . no
C9 H9C 0.9800 . no
C9 H9A 0.9800 . no
C11 H11 0.9500 . no
C12 H12 0.9500 . no
C13 H13A 0.9900 . no
C13 H13B 0.9900 . no
C15 H15 0.9500 . no
C16 H16 0.9500 . no
C17 H17A 0.9900 . no
C17 H17B 0.9900 . no

loop_
_geom_torsion_atom_site_label_1
_geom_torsion_atom_site_label_2
_geom_torsion_atom_site_label_3
_geom_torsion_atom_site_label_4
_geom_torsion
_geom_torsion_site_symmetry_1
_geom_torsion_site_symmetry_3
_geom_torsion_site_symmetry_4
_geom_torsion_publ_flag
C2 Ag1 Ag2 C6 -51.48(10) . . . no
C2 Ag1 Ag2 C14 126.85(11) . . . no
C2 Ag1 Ag2 Ag2 111.42(8) . . 2_655 no
C10 Ag1 Ag2 C6 122.34(10) . . . no
C10 Ag1 Ag2 C14 -59.32(10) . . . no
C10 Ag1 Ag2 Ag2 -74.75(7) . . 2_655 no
Ag2 Ag1 C2 N1 -106.5(3) . . . no
Ag2 Ag1 C2 N2 71.2(2) . . . no
Ag2 Ag1 C10 N6 -158.24(19) . . . no
Ag2 Ag1 C10 N7 18.7(2) . . . no
Ag1 Ag2 C6 N3 3.1(2) . . . no
Ag1 Ag2 C6 N4 -171.8(2) . . . no
Ag2 Ag2 C6 N3 -166.9(2) 2_655 . . no
Ag2 Ag2 C6 N4 18.3(2) 2_655 . . no
Ag1 Ag2 C14 N5 -101.9(2) . . . no
Ag1 Ag2 C14 N8 79.1(2) . . . no
Ag2 Ag2 C14 N5 69.1(2) 2_655 . . no
Ag2 Ag2 C14 N8 -109.9(2) 2_655 . . no
Ag1 Ag2 Ag2 Ag1 153.21(1) . 2_655 2_655 no
Ag1 Ag2 Ag2 C6 -43.84(7) . 2_655 2_655 no
Ag1 Ag2 Ag2 C14 138.00(8) . 2_655 2_655 no
C6 Ag2 Ag2 Ag1 -43.84(7) . 2_655 2_655 no
C6 Ag2 Ag2 C6 119.11(10) . 2_655 2_655 no
C6 Ag2 Ag2 C14 -59.05(10) . 2_655 2_655 no
C14 Ag2 Ag2 Ag1 138.00(8) . 2_655 2_655 no
C14 Ag2 Ag2 C6 -59.05(10) . 2_655 2_655 no
C14 Ag2 Ag2 C14 122.80(11) . 2_655 2_655 no
C1 N1 C2 Ag1 0.3(5) . . . no
C1 N1 C2 N2 -177.7(3) . . . no
C4 N1 C2 Ag1 177.5(2) . . . no
C4 N1 C2 N2 -0.5(3) . . . no
C1 N1 C4 C3 177.8(3) . . . no
C2 N1 C4 C3 0.5(3) . . . no
C3 N2 C2 Ag1 -177.84(19) . . . no
C3 N2 C2 N1 0.4(3) . . . no
C5 N2 C2 Ag1 -3.2(4) . . . no
C5 N2 C2 N1 175.0(2) . . . no
C2 N2 C3 C4 -0.1(3) . . . no
C5 N2 C3 C4 -174.7(3) . . . no
C2 N2 C5 N3 -104.7(3) . . . no
C3 N2 C5 N3 69.3(3) . . . no
C6 N3 C5 N2 63.2(3) . . . no
C8 N3 C5 N2 -117.6(3) . . . no
C5 N3 C6 Ag2 3.4(4) . . . no
C5 N3 C6 N4 179.2(2) . . . no
C8 N3 C6 Ag2 -175.96(19) . . . no
C8 N3 C6 N4 -0.2(3) . . . no
C5 N3 C8 C7 -179.1(2) . . . no
C6 N3 C8 C7 0.2(3) . . . no
C7 N4 C6 Ag2 175.89(19) . . . no
C7 N4 C6 N3 0.0(3) . . . no
C17 N4 C6 Ag2 -7.2(4) 2_655 . . no
C17 N4 C6 N3 176.9(2) 2_655 . . no
C6 N4 C7 C8 0.1(3) . . . no
C17 N4 C7 C8 -176.8(2) 2_655 . . no
C6 N4 C17 N5 64.1(3) . 2_655 2_655 no
C7 N4 C17 N5 -119.4(3) . 2_655 2_655 no
C15 N5 C14 Ag2 -178.60(19) . . . no
C15 N5 C14 N8 0.6(3) . . . no
C17 N5 C14 Ag2 1.9(4) . . . no
C17 N5 C14 N8 -178.9(2) . . . no
C14 N5 C15 C16 -0.6(3) . . . no
C17 N5 C15 C16 178.9(2) . . . no
C14 N5 C17 N4 -107.8(3) . . 2_655 no
C15 N5 C17 N4 72.7(3) . . 2_655 no
C9 N6 C10 Ag1 -2.5(3) . . . no
C9 N6 C10 N7 179.9(2) . . . no
C12 N6 C10 Ag1 176.97(18) . . . no
C12 N6 C10 N7 -0.7(3) . . . no
C9 N6 C12 C11 179.9(2) . . . no
C10 N6 C12 C11 0.5(3) . . . no
C11 N7 C10 Ag1 -176.8(2) . . . no
C11 N7 C10 N6 0.6(3) . . . no
C13 N7 C10 Ag1 -3.0(4) . . . no
C13 N7 C10 N6 174.4(2) . . . no
C10 N7 C11 C12 -0.4(3) . . . no
C13 N7 C11 C12 -174.4(2) . . . no
C10 N7 C13 N8 55.2(3) . . . no
C11 N7 C13 N8 -131.7(3) . . . no
C14 N8 C13 N7 -96.1(3) . . . no
C16 N8 C13 N7 77.9(3) . . . no
C13 N8 C14 Ag2 -6.6(4) . . . no
C13 N8 C14 N5 174.2(2) . . . no
C16 N8 C14 Ag2 178.8(2) . . . no
C16 N8 C14 N5 -0.4(3) . . . no
C13 N8 C16 C15 -174.5(2) . . . no
C14 N8 C16 C15 0.1(3) . . . no
N2 C3 C4 N1 -0.3(3) . . . no
N4 C7 C8 N3 -0.2(3) . . . no
N7 C11 C12 N6 0.0(3) . . . no
N5 C15 C16 N8 0.3(3) . . . no

loop_
_platon_squeeze_void_nr
_platon_squeeze_void_average_x
_platon_squeeze_void_average_y
_platon_squeeze_void_average_z
_platon_squeeze_void_volume
_platon_squeeze_void_count_electrons
_platon_squeeze_void_content
1 0.000 0.266 0.750 142 52 ' '
2 0.000 0.734 0.250 142 52 ' '
3 0.500 0.234 0.250 142 52 ' '
4 0.500 0.766 0.750 142 52 ' '
